data_7214684
loop_
_publ_author_name
'Sun, Xuzhuo'
'Li, Bo'
'Xia, Chunlan'
'Zhou, Xiaohai'
'Zhang, Haibo'

_publ_section_title
;
 &#x201C;Liquid-like&#x201D; type (COO&#x2212;)2(H2O)10 anion water
 clusters in three-dimensional supramolecular structure of cucurbit[6]uril
;
_journal_issue 24
_journal_name_full CrystEngComm
_journal_page_first 8525
_journal_paper_doi 10.1039/c2ce25444a
_journal_volume 14
_journal_year 2012
_chemical_formula_sum 'C54 H80 N26 O28'
_chemical_formula_weight 1541.44
_chemical_name_systematic
;
?
;
_space_group_IT_number 15
_symmetry_cell_setting monoclinic
_symmetry_space_group_name_Hall '-C 2yc'
_symmetry_space_group_name_H-M 'C 1 2/c 1'
_atom_sites_solution_hydrogens geom
_atom_sites_solution_primary direct
_atom_sites_solution_secondary difmap
_audit_creation_method SHELXL-97
_cell_angle_alpha 90.00
_cell_angle_beta 128.822(1)
_cell_angle_gamma 90.00
_cell_formula_units_Z 4
_cell_length_a 30.4423(12)
_cell_length_b 12.3940(4)
_cell_length_c 21.4045(8)
_cell_measurement_reflns_used 6737
_cell_measurement_temperature 200(2)
_cell_measurement_theta_max 27.58
_cell_measurement_theta_min 2.44
_cell_volume 6292.0(4)
_computing_cell_refinement 'Bruker SMART'
_computing_data_collection 'Bruker SMART'
_computing_data_reduction 'Bruker SAINT'
_computing_molecular_graphics 'Bruker SHELXTL'
_computing_publication_material 'Bruker SHELXTL'
_computing_structure_refinement 'SHELXL-97 (Sheldrick, 1997)'
_computing_structure_solution 'SHELXS-97 (Sheldrick, 1990)'
_diffrn_ambient_temperature 200(2)
_diffrn_measured_fraction_theta_full 0.993
_diffrn_measured_fraction_theta_max 0.993
_diffrn_measurement_device_type 'CCD area detector'
_diffrn_measurement_method 'phi and omega scans'
_diffrn_radiation_monochromator graphite
_diffrn_radiation_source 'fine-focus sealed tube'
_diffrn_radiation_type MoK\a
_diffrn_radiation_wavelength 0.71073
_diffrn_reflns_av_R_equivalents 0.0550
_diffrn_reflns_av_sigmaI/netI 0.0387
_diffrn_reflns_limit_h_max 36
_diffrn_reflns_limit_h_min -32
_diffrn_reflns_limit_k_max 14
_diffrn_reflns_limit_k_min -14
_diffrn_reflns_limit_l_max 25
_diffrn_reflns_limit_l_min -25
_diffrn_reflns_number 22274
_diffrn_reflns_theta_full 25.00
_diffrn_reflns_theta_max 25.00
_diffrn_reflns_theta_min 1.90
_exptl_absorpt_coefficient_mu 0.133
_exptl_absorpt_correction_T_max 0.9868
_exptl_absorpt_correction_T_min 0.9790
_exptl_absorpt_correction_type multi-scan
_exptl_absorpt_process_details 'SADABS; Bruker, 2007'
_exptl_crystal_colour yellow
_exptl_crystal_density_diffrn 1.627
_exptl_crystal_density_method 'not measured'
_exptl_crystal_description block
_exptl_crystal_F_000 3240
_exptl_crystal_size_max 0.16
_exptl_crystal_size_mid 0.10
_exptl_crystal_size_min 0.10
_refine_diff_density_max 0.711
_refine_diff_density_min -0.673
_refine_diff_density_rms 0.068
_refine_ls_extinction_method none
_refine_ls_goodness_of_fit_ref 1.042
_refine_ls_hydrogen_treatment constr
_refine_ls_matrix_type full
_refine_ls_number_parameters 487
_refine_ls_number_reflns 5515
_refine_ls_number_restraints 0
_refine_ls_restrained_S_all 1.042
_refine_ls_R_factor_all 0.0789
_refine_ls_R_factor_gt 0.0635
_refine_ls_shift/su_max 0.001
_refine_ls_shift/su_mean 0.000
_refine_ls_structure_factor_coef Fsqd
_refine_ls_weighting_details 'calc w=1/[\s^2^(Fo^2^)+(0.1343P)^2^+0.0000P] where P=(Fo^2^+2Fc^2^)/3'
_refine_ls_weighting_scheme calc
_refine_ls_wR_factor_gt 0.1831
_refine_ls_wR_factor_ref 0.1949
_reflns_number_gt 4053
_reflns_number_total 5515
_reflns_threshold_expression >2sigma(I)
_cod_data_source_file c2ce25444a.txt
_cod_data_source_block g:\080702c\work\080702cm
_cod_depositor_comments
;
The following automatic conversions were performed:

'_symmetry_cell_setting' value 'Monoclinic' changed to 'monoclinic'
according to
/usr/data/users/saulius/automatic-downloads/retrospective/RSC/lib/dictionaries/cif_core.dic
dictionary named 'cif_core.dic' version 2.4.2 from 2011-04-26.

Automatic conversion script
Id: cif_fix_values 2281 2013-09-26 08:29:07Z andrius 
;
_cod_original_sg_symbol_H-M C2/c
_cod_database_code 7214684

loop_
_symmetry_equiv_pos_as_xyz
'x, y, z'
'-x, y, -z+1/2'
'x+1/2, y+1/2, z'
'-x+1/2, y+1/2, -z+1/2'
'-x, -y, -z'
'x, -y, z-1/2'
'-x+1/2, -y+1/2, -z'
'x+1/2, -y+1/2, z-1/2'

loop_
_atom_site_label
_atom_site_type_symbol
_atom_site_fract_x
_atom_site_fract_y
_atom_site_fract_z
_atom_site_U_iso_or_equiv
_atom_site_adp_type
_atom_site_occupancy
_atom_site_symmetry_multiplicity
_atom_site_calc_flag
_atom_site_refinement_flags
C1 C 0.14488(10) 0.5375(2) 1.07668(15) 0.0461(6) Uani 1 1 d .
H1 H 0.1303 0.4867 1.0962 0.055 Uiso 1 1 calc R
C2 C 0.10659(10) 0.6380(2) 1.03627(14) 0.0441(6) Uani 1 1 d .
H2 H 0.0737 0.6336 1.0360 0.053 Uiso 1 1 calc R
C3 C 0.19602(10) 0.6915(2) 1.14997(14) 0.0413(6) Uani 1 1 d .
C4 C 0.10629(10) 0.5424(2) 0.94205(15) 0.0448(6) Uani 1 1 d .
C5 C 0.12386(11) 0.8354(2) 1.07848(15) 0.0463(6) Uani 1 1 d .
H5A H 0.0861 0.8328 1.0643 0.056 Uiso 1 1 calc R
H5B H 0.1497 0.8717 1.1312 0.056 Uiso 1 1 calc R
C6 C 0.04665(10) 0.7050(2) 0.89132(15) 0.0486(7) Uani 1 1 d .
H6A H 0.0293 0.6682 0.8396 0.058 Uiso 1 1 calc R
H6B H 0.0166 0.7179 0.8957 0.058 Uiso 1 1 calc R
C7 C 0.07274(10) 0.8996(2) 0.93524(15) 0.0430(6) Uani 1 1 d .
H7 H 0.0367 0.9123 0.9263 0.052 Uiso 1 1 calc R
C8 C 0.08642(10) 0.9942(2) 0.90252(14) 0.0431(6) Uani 1 1 d .
H8 H 0.0594 1.0554 0.8838 0.052 Uiso 1 1 calc R
C9 C 0.15969(10) 0.9747(2) 1.03995(14) 0.0400(6) Uani 1 1 d .
C10 C 0.07062(9) 0.8365(2) 0.83108(14) 0.0424(6) Uani 1 1 d .
C11 C 0.16936(12) 1.1239(2) 0.97311(17) 0.0507(7) Uani 1 1 d .
H11A H 0.1396 1.1787 0.9397 0.061 Uiso 1 1 calc R
H11B H 0.1946 1.1511 1.0289 0.061 Uiso 1 1 calc R
C12 C 0.08625(10) 1.0023(2) 0.78327(14) 0.0456(6) Uani 1 1 d .
H12A H 0.0669 1.0727 0.7700 0.055 Uiso 1 1 calc R
H12B H 0.0667 0.9607 0.7328 0.055 Uiso 1 1 calc R
C13 C 0.17622(11) 1.1157(2) 0.86128(14) 0.0429(6) Uani 1 1 d .
H13 H 0.1536 1.1831 0.8353 0.051 Uiso 1 1 calc R
C14 C 0.22788(11) 1.1130(2) 0.86314(15) 0.0456(6) Uani 1 1 d .
H14 H 0.2291 1.1781 0.8366 0.055 Uiso 1 1 calc R
C15 C 0.25892(11) 1.11791(19) 0.99453(16) 0.0475(7) Uani 1 1 d .
C16 C 0.16823(10) 0.9673(2) 0.78780(14) 0.0423(6) Uani 1 1 d .
C17 C 0.33388(11) 1.1147(2) 0.98047(18) 0.0525(7) Uani 1 1 d .
H17A H 0.3370 1.1616 0.9460 0.063 Uiso 1 1 calc R
H17B H 0.3565 1.1480 1.0344 0.063 Uiso 1 1 calc R
C18 C 0.25288(11) 0.9821(2) 0.79699(15) 0.0482(7) Uani 1 1 d .
H18A H 0.2292 0.9404 0.7464 0.058 Uiso 1 1 calc R
H18B H 0.2662 1.0474 0.7867 0.058 Uiso 1 1 calc R
C19 C 0.08150(11) 0.3729(2) 0.69760(14) 0.0458(6) Uani 1 1 d .
C20 C 0.05716(12) 0.4652(2) 0.69892(17) 0.0569(8) Uani 1 1 d .
H20 H 0.0176 0.4677 0.6701 0.068 Uiso 1 1 calc R
C21 C 0.08954(11) 0.5540(2) 0.74147(16) 0.0557(7) Uani 1 1 d .
H21 H 0.0724 0.6165 0.7435 0.067 Uiso 1 1 calc R
C22 C 0.17031(11) 0.4631(2) 0.78083(15) 0.0463(6) Uani 1 1 d .
H22 H 0.2100 0.4621 0.8100 0.056 Uiso 1 1 calc R
C23 C 0.13929(11) 0.3739(2) 0.74006(15) 0.0471(6) Uani 1 1 d .
H23 H 0.1575 0.3112 0.7407 0.057 Uiso 1 1 calc R
C24 C 0.17968(12) 0.6497(2) 0.82526(15) 0.0510(7) Uani 1 1 d .
H24A H 0.1561 0.7148 0.7985 0.061 Uiso 1 1 calc R
H24B H 0.2113 0.6539 0.8234 0.061 Uiso 1 1 calc R
C25 C 0.20313(12) 0.6496(2) 0.91144(15) 0.0507(7) Uani 1 1 d .
H25A H 0.2267 0.5845 0.9383 0.061 Uiso 1 1 calc R
H25B H 0.1715 0.6456 0.9134 0.061 Uiso 1 1 calc R
C26 C 0.23816(12) 0.7487(2) 0.95687(16) 0.0531(7) Uani 1 1 d .
H26A H 0.2697 0.7523 0.9549 0.064 Uiso 1 1 calc R
H26B H 0.2145 0.8136 0.9295 0.064 Uiso 1 1 calc R
C27 C 0.04773(14) 0.2724(3) 0.65363(17) 0.0597(8) Uani 1 1 d .
N1 N 0.19880(8) 0.58260(18) 1.14274(12) 0.0464(5) Uani 1 1 d .
N2 N 0.14257(9) 0.48995(17) 1.01320(13) 0.0491(6) Uani 1 1 d .
N3 N 0.08850(9) 0.63446(18) 0.95573(13) 0.0487(6) Uani 1 1 d .
N4 N 0.14342(9) 0.72590(16) 1.08588(12) 0.0451(5) Uani 1 1 d .
N5 N 0.06869(9) 0.80751(17) 0.89078(12) 0.0463(5) Uani 1 1 d .
N6 N 0.12061(8) 0.89834(16) 1.01958(12) 0.0431(5) Uani 1 1 d .
N7 N 0.08104(9) 0.94496(17) 0.83680(12) 0.0457(5) Uani 1 1 d .
N8 N 0.14316(9) 1.02445(17) 0.97087(12) 0.0450(5) Uani 1 1 d .
N9 N 0.14420(8) 1.02094(16) 0.81553(12) 0.0445(5) Uani 1 1 d .
N10 N 0.20131(9) 1.11130(17) 0.94495(12) 0.0470(6) Uani 1 1 d .
N11 N 0.21860(9) 1.01499(17) 0.81902(12) 0.0455(5) Uani 1 1 d .
N12 N 0.27507(9) 1.11077(17) 0.94758(13) 0.0504(6) Uani 1 1 d .
N13 N 0.14532(8) 0.55280(17) 0.78020(12) 0.0440(5) Uani 1 1 d .
O1 O 0.23283(8) 0.74747(15) 1.20504(11) 0.0534(5) Uani 1 1 d .
O2 O 0.09090(8) 0.51239(15) 0.87692(11) 0.0563(5) Uani 1 1 d .
O3 O 0.20145(7) 0.99687(15) 1.10742(10) 0.0539(5) Uani 1 1 d .
O4 O 0.06335(7) 0.77722(14) 0.77967(10) 0.0520(5) Uani 1 1 d .
O5 O 0.29008(8) 1.12930(15) 1.06674(11) 0.0593(5) Uani 1 1 d .
O6 O 0.14771(8) 0.89061(15) 0.74185(11) 0.0540(5) Uani 1 1 d .
O7 O 0.07384(11) 0.18741(18) 0.66954(14) 0.0738(6) Uani 1 1 d .
O8 O -0.00553(12) 0.2850(2) 0.60437(17) 0.1111(10) Uani 1 1 d .
O9 O 0.03221(15) 0.5920(3) 0.5276(3) 0.1477(15) Uani 1 1 d .
H9A H 0.0253 0.6250 0.4892 0.222 Uiso 1 1 d R
H9B H 0.0519 0.6310 0.5672 0.222 Uiso 1 1 d R
O10 O 0.0544(4) 0.7963(12) 0.6027(8) 0.421(7) Uani 1 1 d .
H10A H 0.0815 0.8337 0.6368 0.631 Uiso 1 1 d R
H10B H 0.0257 0.8290 0.5873 0.631 Uiso 1 1 d R
O11 O 0.0383(3) -0.0090(4) 0.5870(4) 0.221(3) Uani 1 1 d .
H11C H 0.0559 0.0460 0.6113 0.331 Uiso 1 1 d R
H11D H 0.0569 -0.0429 0.5778 0.331 Uiso 1 1 d R
O12 O 0.1502(2) 0.7160(3) 0.6453(2) 0.188(2) Uani 1 1 d .
H12C H 0.1325 0.7713 0.6221 0.282 Uiso 1 1 d R
H12D H 0.1809 0.7337 0.6870 0.282 Uiso 1 1 d R
O13 O 0.0731(2) 0.8654(4) 0.5138(3) 0.186(2) Uani 1 1 d .
H13A H 0.0577 0.8064 0.5029 0.278 Uiso 1 1 d R
H13B H 0.0483 0.9110 0.4874 0.278 Uiso 1 1 d R
O14 O 0.06210(11) 0.2804(2) 0.82433(16) 0.0986(9) Uani 1 1 d .
H14B H 0.0378 0.2349 0.8114 0.148 Uiso 1 1 d R
H14A H 0.0476 0.3383 0.8023 0.148 Uiso 1 1 d R

loop_
_atom_site_aniso_label
_atom_site_aniso_U_11
_atom_site_aniso_U_22
_atom_site_aniso_U_33
_atom_site_aniso_U_23
_atom_site_aniso_U_13
_atom_site_aniso_U_12
C1 0.0429(14) 0.0480(15) 0.0468(15) 0.0059(11) 0.0279(12) -0.0027(11)
C2 0.0358(13) 0.0503(15) 0.0429(14) 0.0022(11) 0.0230(12) -0.0044(11)
C3 0.0403(14) 0.0485(15) 0.0385(13) 0.0014(11) 0.0264(12) -0.0034(11)
C4 0.0379(13) 0.0428(14) 0.0428(14) -0.0035(11) 0.0201(12) -0.0081(11)
C5 0.0480(15) 0.0524(16) 0.0437(14) 0.0003(11) 0.0313(12) 0.0019(12)
C6 0.0323(13) 0.0484(15) 0.0446(14) 0.0023(12) 0.0142(11) -0.0034(11)
C7 0.0331(13) 0.0455(14) 0.0444(14) 0.0004(11) 0.0214(11) 0.0047(10)
C8 0.0406(13) 0.0417(14) 0.0383(13) -0.0001(10) 0.0205(12) 0.0065(11)
C9 0.0383(13) 0.0415(14) 0.0380(13) -0.0041(10) 0.0228(12) 0.0026(11)
C10 0.0277(12) 0.0452(15) 0.0382(13) -0.0036(11) 0.0128(11) 0.0010(10)
C11 0.0585(17) 0.0379(14) 0.0491(15) -0.0074(11) 0.0306(14) -0.0050(12)
C12 0.0377(14) 0.0500(15) 0.0347(13) 0.0020(11) 0.0157(11) 0.0010(11)
C13 0.0440(14) 0.0368(14) 0.0392(13) 0.0027(10) 0.0218(12) 0.0002(10)
C14 0.0459(14) 0.0381(14) 0.0427(14) 0.0054(11) 0.0228(12) 0.0006(11)
C15 0.0515(16) 0.0322(13) 0.0440(15) -0.0020(10) 0.0229(14) -0.0049(11)
C16 0.0436(14) 0.0402(14) 0.0314(12) 0.0042(10) 0.0179(11) 0.0036(11)
C17 0.0481(16) 0.0405(15) 0.0552(16) -0.0064(12) 0.0258(14) -0.0071(12)
C18 0.0471(15) 0.0552(16) 0.0382(13) 0.0076(11) 0.0247(12) 0.0046(12)
C19 0.0514(16) 0.0496(15) 0.0340(13) -0.0050(11) 0.0257(12) -0.0020(12)
C20 0.0371(14) 0.0602(18) 0.0526(16) -0.0108(14) 0.0181(13) -0.0002(13)
C21 0.0420(15) 0.0555(17) 0.0505(15) -0.0075(13) 0.0197(13) 0.0059(13)
C22 0.0387(14) 0.0572(17) 0.0396(13) -0.0006(12) 0.0229(12) 0.0032(12)
C23 0.0510(16) 0.0513(16) 0.0410(13) 0.0016(12) 0.0298(13) 0.0070(12)
C24 0.0506(16) 0.0496(16) 0.0444(14) -0.0057(12) 0.0256(13) -0.0096(12)
C25 0.0521(15) 0.0502(16) 0.0423(14) -0.0059(11) 0.0260(12) -0.0107(12)
C26 0.0564(16) 0.0517(16) 0.0442(14) -0.0076(12) 0.0281(13) -0.0154(13)
C27 0.066(2) 0.062(2) 0.0478(16) -0.0144(14) 0.0343(16) -0.0142(16)
N1 0.0394(12) 0.0501(13) 0.0400(11) 0.0014(9) 0.0202(10) 0.0005(9)
N2 0.0460(13) 0.0427(12) 0.0434(12) 0.0005(9) 0.0207(11) 0.0016(10)
N3 0.0448(12) 0.0478(13) 0.0430(12) 0.0018(9) 0.0224(10) 0.0000(10)
N4 0.0437(12) 0.0452(12) 0.0432(12) 0.0016(9) 0.0257(10) -0.0015(9)
N5 0.0428(12) 0.0463(12) 0.0405(11) -0.0026(9) 0.0217(10) -0.0057(9)
N6 0.0416(12) 0.0449(12) 0.0377(11) 0.0004(9) 0.0224(10) 0.0011(9)
N7 0.0490(12) 0.0423(12) 0.0413(12) -0.0045(9) 0.0261(10) -0.0031(10)
N8 0.0443(12) 0.0457(12) 0.0379(11) -0.0024(9) 0.0223(10) -0.0055(9)
N9 0.0384(12) 0.0435(12) 0.0415(11) -0.0035(9) 0.0201(10) -0.0008(9)
N10 0.0499(13) 0.0451(13) 0.0394(11) -0.0015(9) 0.0248(11) -0.0085(10)
N11 0.0454(12) 0.0469(12) 0.0438(12) -0.0029(9) 0.0276(10) -0.0036(10)
N12 0.0444(12) 0.0496(13) 0.0412(12) -0.0016(9) 0.0191(11) 0.0013(10)
N13 0.0409(12) 0.0493(13) 0.0335(10) -0.0015(9) 0.0194(9) -0.0008(10)
O1 0.0488(11) 0.0583(12) 0.0431(10) -0.0032(9) 0.0240(9) -0.0050(9)
O2 0.0534(12) 0.0532(11) 0.0429(11) -0.0061(8) 0.0208(9) -0.0052(9)
O3 0.0474(11) 0.0652(13) 0.0375(10) -0.0052(8) 0.0211(9) -0.0071(9)
O4 0.0473(11) 0.0513(11) 0.0459(10) -0.0127(8) 0.0236(9) -0.0069(8)
O5 0.0593(12) 0.0573(12) 0.0386(11) -0.0061(8) 0.0198(10) -0.0095(9)
O6 0.0535(11) 0.0525(11) 0.0482(10) -0.0107(9) 0.0282(9) -0.0047(9)
O7 0.0990(17) 0.0530(13) 0.0830(15) -0.0147(11) 0.0636(14) -0.0098(12)
O8 0.0731(18) 0.095(2) 0.0948(19) -0.0370(15) 0.0184(16) -0.0201(14)
O9 0.096(2) 0.161(3) 0.162(4) 0.051(3) 0.069(2) 0.037(2)
O10 0.211(9) 0.540(18) 0.361(13) -0.107(13) 0.106(9) -0.050(10)
O11 0.290(7) 0.209(5) 0.282(7) -0.142(5) 0.237(6) -0.154(5)
O12 0.259(6) 0.141(3) 0.100(2) -0.052(2) 0.081(3) 0.022(3)
O13 0.223(5) 0.166(4) 0.137(3) -0.033(3) 0.098(4) -0.096(3)
O14 0.0866(18) 0.097(2) 0.0782(16) -0.0019(14) 0.0352(15) 0.0125(14)

loop_
_atom_type_symbol
_atom_type_description
_atom_type_scat_dispersion_real
_atom_type_scat_dispersion_imag
_atom_type_scat_source
C C 0.0033 0.0016 'International Tables Vol C Tables 4.2.6.8 and 6.1.1.4'
H H 0.0000 0.0000 'International Tables Vol C Tables 4.2.6.8 and 6.1.1.4'
N N 0.0061 0.0033 'International Tables Vol C Tables 4.2.6.8 and 6.1.1.4'
O O 0.0106 0.0060 'International Tables Vol C Tables 4.2.6.8 and 6.1.1.4'

loop_
_geom_angle_atom_site_label_1
_geom_angle_atom_site_label_2
_geom_angle_atom_site_label_3
_geom_angle
_geom_angle_site_symmetry_1
_geom_angle_site_symmetry_3
N2 C1 N1 115.7(2) . .
N2 C1 C2 103.2(2) . .
N1 C1 C2 103.3(2) . .
N2 C1 H1 111.3 . .
N1 C1 H1 111.3 . .
C2 C1 H1 111.3 . .
N4 C2 N3 116.1(2) . .
N4 C2 C1 103.36(19) . .
N3 C2 C1 103.4(2) . .
N4 C2 H2 111.1 . .
N3 C2 H2 111.1 . .
C1 C2 H2 111.1 . .
O1 C3 N1 126.2(2) . .
O1 C3 N4 125.7(2) . .
N1 C3 N4 108.1(2) . .
O2 C4 N2 126.6(2) . .
O2 C4 N3 125.3(2) . .
N2 C4 N3 108.1(2) . .
N6 C5 N4 113.8(2) . .
N6 C5 H5A 108.8 . .
N4 C5 H5A 108.8 . .
N6 C5 H5B 108.8 . .
N4 C5 H5B 108.8 . .
H5A C5 H5B 107.7 . .
N5 C6 N3 113.9(2) . .
N5 C6 H6A 108.8 . .
N3 C6 H6A 108.8 . .
N5 C6 H6B 108.8 . .
N3 C6 H6B 108.8 . .
H6A C6 H6B 107.7 . .
N5 C7 N6 114.7(2) . .
N5 C7 C8 103.7(2) . .
N6 C7 C8 103.12(19) . .
N5 C7 H7 111.6 . .
N6 C7 H7 111.6 . .
C8 C7 H7 111.6 . .
N7 C8 N8 115.4(2) . .
N7 C8 C7 102.9(2) . .
N8 C8 C7 103.16(19) . .
N7 C8 H8 111.6 . .
N8 C8 H8 111.6 . .
C7 C8 H8 111.6 . .
O3 C9 N6 126.2(2) . .
O3 C9 N8 125.6(2) . .
N6 C9 N8 108.1(2) . .
O4 C10 N5 126.6(2) . .
O4 C10 N7 124.9(2) . .
N5 C10 N7 108.6(2) . .
N10 C11 N8 113.3(2) . .
N10 C11 H11A 108.9 . .
N8 C11 H11A 108.9 . .
N10 C11 H11B 108.9 . .
N8 C11 H11B 108.9 . .
H11A C11 H11B 107.7 . .
N7 C12 N9 114.01(19) . .
N7 C12 H12A 108.8 . .
N9 C12 H12A 108.8 . .
N7 C12 H12B 108.8 . .
N9 C12 H12B 108.8 . .
H12A C12 H12B 107.6 . .
N10 C13 N9 114.7(2) . .
N10 C13 C14 103.2(2) . .
N9 C13 C14 104.1(2) . .
N10 C13 H13 111.4 . .
N9 C13 H13 111.4 . .
C14 C13 H13 111.4 . .
N12 C14 N11 115.7(2) . .
N12 C14 C13 103.3(2) . .
N11 C14 C13 102.7(2) . .
N12 C14 H14 111.5 . .
N11 C14 H14 111.5 . .
C13 C14 H14 111.5 . .
O5 C15 N10 126.4(3) . .
O5 C15 N12 126.0(3) . .
N10 C15 N12 107.6(2) . .
O6 C16 N11 125.6(2) . .
O6 C16 N9 125.8(2) . .
N11 C16 N9 108.6(2) . .
N2 C17 N12 113.7(2) 7_567 .
N2 C17 H17A 108.8 7_567 .
N12 C17 H17A 108.8 . .
N2 C17 H17B 108.8 7_567 .
N12 C17 H17B 108.8 . .
H17A C17 H17B 107.7 . .
N1 C18 N11 113.8(2) 7_567 .
N1 C18 H18A 108.8 7_567 .
N11 C18 H18A 108.8 . .
N1 C18 H18B 108.8 7_567 .
N11 C18 H18B 108.8 . .
H18A C18 H18B 107.7 . .
C20 C19 C23 117.3(2) . .
C20 C19 C27 122.3(3) . .
C23 C19 C27 120.3(2) . .
C21 C20 C19 120.6(3) . .
C21 C20 H20 119.7 . .
C19 C20 H20 119.7 . .
N13 C21 C20 120.3(3) . .
N13 C21 H21 119.8 . .
C20 C21 H21 119.8 . .
N13 C22 C23 120.4(2) . .
N13 C22 H22 119.8 . .
C23 C22 H22 119.8 . .
C22 C23 C19 121.0(2) . .
C22 C23 H23 119.5 . .
C19 C23 H23 119.5 . .
N13 C24 C25 113.3(2) . .
N13 C24 H24A 108.9 . .
C25 C24 H24A 108.9 . .
N13 C24 H24B 108.9 . .
C25 C24 H24B 108.9 . .
H24A C24 H24B 107.7 . .
C24 C25 C26 112.9(2) . .
C24 C25 H25A 109.0 . .
C26 C25 H25A 109.0 . .
C24 C25 H25B 109.0 . .
C26 C25 H25B 109.0 . .
H25A C25 H25B 107.8 . .
C26 C26 C25 114.1(3) 7_567 .
C26 C26 H26A 108.7 7_567 .
C25 C26 H26A 108.7 . .
C26 C26 H26B 108.7 7_567 .
C25 C26 H26B 108.7 . .
H26A C26 H26B 107.6 . .
O7 C27 O8 126.8(3) . .
O7 C27 C19 117.6(3) . .
O8 C27 C19 115.6(3) . .
C3 N1 C18 123.2(2) . 7_567
C3 N1 C1 112.3(2) . .
C18 N1 C1 123.6(2) 7_567 .
C4 N2 C1 112.7(2) . .
C4 N2 C17 122.7(2) . 7_567
C1 N2 C17 123.3(2) . 7_567
C4 N3 C6 122.0(2) . .
C4 N3 C2 112.0(2) . .
C6 N3 C2 124.7(2) . .
C3 N4 C2 112.6(2) . .
C3 N4 C5 122.9(2) . .
C2 N4 C5 123.4(2) . .
C10 N5 C6 122.3(2) . .
C10 N5 C7 112.0(2) . .
C6 N5 C7 122.7(2) . .
C10 N5 C25 67.60(14) . .
C6 N5 C25 90.92(15) . .
C7 N5 C25 127.62(15) . .
C9 N6 C5 122.2(2) . .
C9 N6 C7 112.8(2) . .
C5 N6 C7 124.4(2) . .
C10 N7 C12 123.3(2) . .
C10 N7 C8 112.3(2) . .
C12 N7 C8 124.4(2) . .
C9 N8 C8 111.8(2) . .
C9 N8 C11 121.5(2) . .
C8 N8 C11 122.4(2) . .
C16 N9 C13 111.8(2) . .
C16 N9 C12 122.4(2) . .
C13 N9 C12 123.6(2) . .
C15 N10 C11 122.9(2) . .
C15 N10 C13 112.6(2) . .
C11 N10 C13 123.1(2) . .
C16 N11 C18 122.5(2) . .
C16 N11 C14 112.4(2) . .
C18 N11 C14 124.1(2) . .
C15 N12 C14 112.6(2) . .
C15 N12 C17 122.7(2) . .
C14 N12 C17 124.2(2) . .
C22 N13 C21 120.3(2) . .
C22 N13 C24 120.0(2) . .
C21 N13 C24 119.7(2) . .
H9A O9 H9B 107.7 . .
H10A O10 H10B 107.7 . .
H11C O11 H11D 107.7 . .
H12C O12 H12D 107.7 . .
H13A O13 H13B 107.7 . .
H14B O14 H14A 110.9 . .

loop_
_geom_bond_atom_site_label_1
_geom_bond_atom_site_label_2
_geom_bond_distance
_geom_bond_site_symmetry_2
C1 N2 1.442(4) .
C1 N1 1.448(3) .
C1 C2 1.548(4) .
C1 H1 1.0000 .
C2 N4 1.442(3) .
C2 N3 1.445(3) .
C2 H2 1.0000 .
C3 O1 1.213(3) .
C3 N1 1.367(3) .
C3 N4 1.369(3) .
C4 O2 1.217(3) .
C4 N2 1.361(3) .
C4 N3 1.372(3) .
C5 N6 1.432(3) .
C5 N4 1.450(3) .
C5 H5A 0.9900 .
C5 H5B 0.9900 .
C6 N5 1.440(3) .
C6 N3 1.444(3) .
C6 H6A 0.9900 .
C6 H6B 0.9900 .
C7 N5 1.442(3) .
C7 N6 1.444(3) .
C7 C8 1.550(4) .
C7 H7 1.0000 .
C8 N7 1.445(3) .
C8 N8 1.448(3) .
C8 H8 1.0000 .
C9 O3 1.215(3) .
C9 N6 1.361(3) .
C9 N8 1.373(3) .
C10 O4 1.222(3) .
C10 N5 1.364(3) .
C10 N7 1.369(3) .
C11 N10 1.438(4) .
C11 N8 1.452(3) .
C11 H11A 0.9900 .
C11 H11B 0.9900 .
C12 N7 1.438(3) .
C12 N9 1.454(3) .
C12 H12A 0.9900 .
C12 H12B 0.9900 .
C13 N10 1.442(3) .
C13 N9 1.446(3) .
C13 C14 1.548(4) .
C13 H13 1.0000 .
C14 N12 1.441(3) .
C14 N11 1.454(3) .
C14 H14 1.0000 .
C15 O5 1.213(3) .
C15 N10 1.369(3) .
C15 N12 1.371(4) .
C16 O6 1.221(3) .
C16 N11 1.365(3) .
C16 N9 1.369(3) .
C17 N2 1.447(3) 7_567
C17 N12 1.457(4) .
C17 H17A 0.9900 .
C17 H17B 0.9900 .
C18 N1 1.447(3) 7_567
C18 N11 1.447(3) .
C18 H18A 0.9900 .
C18 H18B 0.9900 .
C19 C20 1.373(4) .
C19 C23 1.384(4) .
C19 C27 1.510(4) .
C20 C21 1.373(4) .
C20 H20 0.9500 .
C21 N13 1.344(3) .
C21 H21 0.9500 .
C22 N13 1.342(3) .
C22 C23 1.358(4) .
C22 H22 0.9500 .
C23 H23 0.9500 .
C24 N13 1.484(3) .
C24 C25 1.504(4) .
C24 H24A 0.9900 .
C24 H24B 0.9900 .
C25 C26 1.513(4) .
C25 H25A 0.9900 .
C25 H25B 0.9900 .
C26 C26 1.504(5) 7_567
C26 H26A 0.9900 .
C26 H26B 0.9900 .
C27 O7 1.232(4) .
C27 O8 1.273(4) .
N1 C18 1.447(3) 7_567
N2 C17 1.447(3) 7_567
O9 H9A 0.8199 .
O9 H9B 0.8201 .
O10 H10A 0.8200 .
O10 H10B 0.8200 .
O11 H11C 0.8200 .
O11 H11D 0.8203 .
O12 H12C 0.8199 .
O12 H12D 0.8200 .
O13 H13A 0.8199 .
O13 H13B 0.8200 .
O14 H14B 0.8282 .
O14 H14A 0.8195 .

loop_
_geom_torsion_atom_site_label_1
_geom_torsion_atom_site_label_2
_geom_torsion_atom_site_label_3
_geom_torsion_atom_site_label_4
_geom_torsion
_geom_torsion_site_symmetry_1
_geom_torsion_site_symmetry_4
N2 C1 C2 N4 -122.3(2) . .
N1 C1 C2 N4 -1.4(2) . .
N2 C1 C2 N3 -0.8(2) . .
N1 C1 C2 N3 120.1(2) . .
N5 C7 C8 N7 7.1(2) . .
N6 C7 C8 N7 127.0(2) . .
N5 C7 C8 N8 -113.2(2) . .
N6 C7 C8 N8 6.7(2) . .
N10 C13 C14 N12 -1.7(2) . .
N9 C13 C14 N12 -121.7(2) . .
N10 C13 C14 N11 119.0(2) . .
N9 C13 C14 N11 -1.0(2) . .
C23 C19 C20 C21 -0.5(4) . .
C27 C19 C20 C21 178.2(3) . .
C19 C20 C21 N13 2.3(4) . .
N13 C22 C23 C19 -0.5(4) . .
C20 C19 C23 C22 -0.4(4) . .
C27 C19 C23 C22 -179.1(2) . .
N13 C24 C25 C26 179.9(2) . .
C24 C25 C26 C26 179.6(3) . 7_567
C20 C19 C27 O7 -164.6(3) . .
C23 C19 C27 O7 14.0(4) . .
C20 C19 C27 O8 14.2(4) . .
C23 C19 C27 O8 -167.1(3) . .
O1 C3 N1 C18 1.8(4) . 7_567
N4 C3 N1 C18 -175.6(2) . 7_567
O1 C3 N1 C1 170.9(2) . .
N4 C3 N1 C1 -6.5(3) . .
N2 C1 N1 C3 116.8(2) . .
C2 C1 N1 C3 4.8(3) . .
N2 C1 N1 C18 -74.2(3) . 7_567
C2 C1 N1 C18 173.9(2) . 7_567
O2 C4 N2 C1 -170.4(3) . .
N3 C4 N2 C1 8.0(3) . .
O2 C4 N2 C17 -3.1(4) . 7_567
N3 C4 N2 C17 175.2(2) . 7_567
N1 C1 N2 C4 -116.4(2) . .
C2 C1 N2 C4 -4.3(3) . .
N1 C1 N2 C17 76.5(3) . 7_567
C2 C1 N2 C17 -171.4(2) . 7_567
O2 C4 N3 C6 2.5(4) . .
N2 C4 N3 C6 -175.9(2) . .
O2 C4 N3 C2 169.8(2) . .
N2 C4 N3 C2 -8.6(3) . .
N5 C6 N3 C4 -110.3(3) . .
N5 C6 N3 C2 84.0(3) . .
N4 C2 N3 C4 118.1(2) . .
C1 C2 N3 C4 5.7(3) . .
N4 C2 N3 C6 -75.0(3) . .
C1 C2 N3 C6 172.6(2) . .
O1 C3 N4 C2 -171.9(2) . .
N1 C3 N4 C2 5.5(3) . .
O1 C3 N4 C5 -3.8(4) . .
N1 C3 N4 C5 173.6(2) . .
N3 C2 N4 C3 -114.9(2) . .
C1 C2 N4 C3 -2.4(3) . .
N3 C2 N4 C5 77.1(3) . .
C1 C2 N4 C5 -170.4(2) . .
N6 C5 N4 C3 107.0(3) . .
N6 C5 N4 C2 -86.2(3) . .
O4 C10 N5 C6 -12.5(4) . .
N7 C10 N5 C6 166.2(2) . .
O4 C10 N5 C7 -173.3(2) . .
N7 C10 N5 C7 5.4(3) . .
O4 C10 N5 C25 63.6(2) . .
N7 C10 N5 C25 -117.64(18) . .
N3 C6 N5 C10 113.4(3) . .
N3 C6 N5 C7 -87.9(3) . .
N3 C6 N5 C25 49.6(2) . .
N6 C7 N5 C10 -119.6(2) . .
C8 C7 N5 C10 -7.9(3) . .
N6 C7 N5 C6 79.8(3) . .
C8 C7 N5 C6 -168.6(2) . .
N6 C7 N5 C25 -41.6(3) . .
C8 C7 N5 C25 70.1(2) . .
O3 C9 N6 C5 2.1(4) . .
N8 C9 N6 C5 -176.7(2) . .
O3 C9 N6 C7 173.6(2) . .
N8 C9 N6 C7 -5.2(3) . .
N4 C5 N6 C9 -103.8(3) . .
N4 C5 N6 C7 85.7(3) . .
N5 C7 N6 C9 110.8(2) . .
C8 C7 N6 C9 -1.2(3) . .
N5 C7 N6 C5 -77.9(3) . .
C8 C7 N6 C5 170.1(2) . .
O4 C10 N7 C12 -1.8(4) . .
N5 C10 N7 C12 179.5(2) . .
O4 C10 N7 C8 178.5(2) . .
N5 C10 N7 C8 -0.2(3) . .
N9 C12 N7 C10 -99.0(3) . .
N9 C12 N7 C8 80.6(3) . .
N8 C8 N7 C10 107.1(2) . .
C7 C8 N7 C10 -4.5(3) . .
N8 C8 N7 C12 -72.6(3) . .
C7 C8 N7 C12 175.9(2) . .
O3 C9 N8 C8 -168.7(2) . .
N6 C9 N8 C8 10.1(3) . .
O3 C9 N8 C11 -11.6(4) . .
N6 C9 N8 C11 167.2(2) . .
N7 C8 N8 C9 -121.7(2) . .
C7 C8 N8 C9 -10.4(3) . .
N7 C8 N8 C11 81.4(3) . .
C7 C8 N8 C11 -167.3(2) . .
N10 C11 N8 C9 113.2(3) . .
N10 C11 N8 C8 -92.1(3) . .
O6 C16 N9 C13 -173.1(2) . .
N11 C16 N9 C13 5.8(3) . .
O6 C16 N9 C12 -9.6(4) . .
N11 C16 N9 C12 169.4(2) . .
N10 C13 N9 C16 -114.8(2) . .
C14 C13 N9 C16 -2.8(3) . .
N10 C13 N9 C12 81.9(3) . .
C14 C13 N9 C12 -166.1(2) . .
N7 C12 N9 C16 108.4(3) . .
N7 C12 N9 C13 -90.0(3) . .
O5 C15 N10 C11 3.9(4) . .
N12 C15 N10 C11 -175.3(2) . .
O5 C15 N10 C13 170.5(2) . .
N12 C15 N10 C13 -8.8(3) . .
N8 C11 N10 C15 -110.6(3) . .
N8 C11 N10 C13 84.2(3) . .
N9 C13 N10 C15 118.9(2) . .
C14 C13 N10 C15 6.4(3) . .
N9 C13 N10 C11 -74.6(3) . .
C14 C13 N10 C11 172.9(2) . .
O6 C16 N11 C18 3.3(4) . .
N9 C16 N11 C18 -175.6(2) . .
O6 C16 N11 C14 172.3(2) . .
N9 C16 N11 C14 -6.6(3) . .
N1 C18 N11 C16 -103.6(3) 7_567 .
N1 C18 N11 C14 88.7(3) 7_567 .
N12 C14 N11 C16 116.4(2) . .
C13 C14 N11 C16 4.7(3) . .
N12 C14 N11 C18 -74.8(3) . .
C13 C14 N11 C18 173.4(2) . .
O5 C15 N12 C14 -171.7(2) . .
N10 C15 N12 C14 7.5(3) . .
O5 C15 N12 C17 0.9(4) . .
N10 C15 N12 C17 -179.9(2) . .
N11 C14 N12 C15 -114.9(3) . .
C13 C14 N12 C15 -3.5(3) . .
N11 C14 N12 C17 72.7(3) . .
C13 C14 N12 C17 -175.9(2) . .
N2 C17 N12 C15 101.7(3) 7_567 .
N2 C17 N12 C14 -86.6(3) 7_567 .
C23 C22 N13 C21 2.3(4) . .
C23 C22 N13 C24 179.7(2) . .
C20 C21 N13 C22 -3.2(4) . .
C20 C21 N13 C24 179.4(3) . .
C25 C24 N13 C22 -87.1(3) . .
C25 C24 N13 C21 90.4(3) . .
